data_1545449
loop_
_publ_author_name
'Li, Huan-Huan'
'Bai, Fan'
'Yan, Hong'
'Lu, Chang-Sheng'

_publ_section_title
;
 Base-Promoted Decarboxylative Azo-Coupling: Construction of Unsymmetrical
 Azocarboranes.
;
_journal_issue 4
_journal_name_full 'Organic letters'
_journal_page_first 862
_journal_page_last 865
_journal_paper_doi 10.1021/acs.orglett.7b00013
_journal_volume 19
_journal_year 2017
_chemical_formula_sum 'C10 H16 B10 N2'
_chemical_formula_weight 272.35
_chemical_name_systematic
; 
 ? 
;
_space_group_IT_number 14
_symmetry_cell_setting monoclinic
_symmetry_space_group_name_Hall '-P 2yn'
_symmetry_space_group_name_H-M 'P 1 21/n 1'
_atom_sites_solution_hydrogens geom
_atom_sites_solution_primary direct
_atom_sites_solution_secondary difmap
_audit_creation_method SHELXL-97
_cell_angle_alpha 90.00
_cell_angle_beta 95.029(3)
_cell_angle_gamma 90.00
_cell_formula_units_Z 4
_cell_length_a 7.5719(14)
_cell_length_b 20.281(4)
_cell_length_c 10.3153(18)
_cell_measurement_reflns_used 2956
_cell_measurement_temperature 296(2)
_cell_measurement_theta_max 25.51
_cell_measurement_theta_min 2.22
_cell_volume 1578.0(5)
_computing_structure_refinement 'SHELXL-97 (Sheldrick, 1997)'
_computing_structure_solution 'SHELXS-97 (Sheldrick, 1990)'
_diffrn_ambient_temperature 296(2)
_diffrn_measured_fraction_theta_full 0.995
_diffrn_measured_fraction_theta_max 0.995
_diffrn_measurement_device_type 'CCD area detector'
_diffrn_measurement_method 'phi and omega scans'
_diffrn_radiation_monochromator graphite
_diffrn_radiation_source 'fine-focus sealed tube'
_diffrn_radiation_type MoK\a
_diffrn_radiation_wavelength 0.71073
_diffrn_reflns_av_R_equivalents 0.0480
_diffrn_reflns_av_sigmaI/netI 0.0393
_diffrn_reflns_limit_h_max 9
_diffrn_reflns_limit_h_min -9
_diffrn_reflns_limit_k_max 26
_diffrn_reflns_limit_k_min -26
_diffrn_reflns_limit_l_max 13
_diffrn_reflns_limit_l_min -9
_diffrn_reflns_number 14567
_diffrn_reflns_theta_full 27.77
_diffrn_reflns_theta_max 27.77
_diffrn_reflns_theta_min 2.01
_exptl_absorpt_coefficient_mu 0.058
_exptl_absorpt_correction_T_max 0.9838
_exptl_absorpt_correction_T_min 0.9838
_exptl_absorpt_correction_type multi-scan
_exptl_absorpt_process_details sadabs
_exptl_crystal_colour yellow
_exptl_crystal_density_diffrn 1.146
_exptl_crystal_density_method 'not measured'
_exptl_crystal_description block
_exptl_crystal_F_000 560
_exptl_crystal_size_max 0.28
_exptl_crystal_size_mid 0.28
_exptl_crystal_size_min 0.28
_refine_diff_density_max 0.217
_refine_diff_density_min -0.194
_refine_diff_density_rms 0.038
_refine_ls_extinction_method none
_refine_ls_goodness_of_fit_ref 1.034
_refine_ls_hydrogen_treatment mixed
_refine_ls_matrix_type full
_refine_ls_number_parameters 207
_refine_ls_number_reflns 3694
_refine_ls_number_restraints 0
_refine_ls_restrained_S_all 1.034
_refine_ls_R_factor_all 0.0836
_refine_ls_R_factor_gt 0.0530
_refine_ls_shift/su_max 0.000
_refine_ls_shift/su_mean 0.000
_refine_ls_structure_factor_coef Fsqd
_refine_ls_weighting_details 'calc w=1/[\s^2^(Fo^2^)+(0.1081P)^2^+0.1389P] where P=(Fo^2^+2Fc^2^)/3'
_refine_ls_weighting_scheme calc
_refine_ls_wR_factor_gt 0.1572
_refine_ls_wR_factor_ref 0.1882
_reflns_number_gt 2484
_reflns_number_total 3694
_reflns_threshold_expression >2sigma(I)
_cod_data_source_file ol7b00013_si_002.cif
_cod_data_source_block 3as
_cod_depositor_comments
;
The following automatic conversions were performed:

'_symmetry_cell_setting' value 'Monoclinic' changed to 'monoclinic'
according to
/home/data/users/saulius/crontab/automatic-downloads/current/ACS/lib/dictionaries/cif_core.dic
dictionary named 'cif_core.dic' version 2.4.2 from 2011-04-26.

Automatic conversion script
Id: cif_fix_values 4973 2017-02-22 13:04:09Z antanas 
;
_cod_original_sg_symbol_H-M 'P2(1)/n  '
_cod_database_code 1545449

loop_
_symmetry_equiv_pos_as_xyz
'x, y, z'
'-x+1/2, y+1/2, -z+1/2'
'-x, -y, -z'
'x-1/2, -y-1/2, z-1/2'

loop_
_atom_site_label
_atom_site_type_symbol
_atom_site_fract_x
_atom_site_fract_y
_atom_site_fract_z
_atom_site_U_iso_or_equiv
_atom_site_adp_type
_atom_site_occupancy
_atom_site_symmetry_multiplicity
_atom_site_calc_flag
_atom_site_refinement_flags
B3 B 0.5363(3) 0.19652(10) 0.8275(2) 0.0530(5) Uani 1 1 d .
H3 H 0.6035 0.2020 0.7378 0.064 Uiso 1 1 calc R
B6 B 0.2303(3) 0.14783(10) 0.9474(2) 0.0544(5) Uani 1 1 d .
H6 H 0.1020 0.1222 0.9340 0.065 Uiso 1 1 calc R
C3 C 0.2804(2) 0.03777(8) 0.58024(15) 0.0406(4) Uani 1 1 d .
C8 C 0.1906(2) 0.05445(8) 0.46277(15) 0.0433(4) Uani 1 1 d .
H8A H 0.1521 0.0975 0.4478 0.052 Uiso 1 1 calc R
N1 N 0.3940(2) 0.07591(7) 0.77316(13) 0.0479(4) Uani 1 1 d .
C4 C 0.3406(2) -0.02600(8) 0.60505(17) 0.0473(4) Uani 1 1 d .
H4A H 0.4012 -0.0369 0.6845 0.057 Uiso 1 1 calc R
C1 C 0.4128(2) 0.12941(8) 0.86604(15) 0.0432(4) Uani 1 1 d .
C2 C 0.3123(2) 0.20013(8) 0.83735(17) 0.0462(4) Uani 1 1 d .
C6 C 0.2183(2) -0.05680(9) 0.39137(17) 0.0524(5) Uani 1 1 d .
H6A H 0.1977 -0.0891 0.3278 0.063 Uiso 1 1 calc R
C7 C 0.1577(2) 0.00678(9) 0.36655(15) 0.0452(4) Uani 1 1 d .
C5 C 0.3084(3) -0.07298(8) 0.50865(18) 0.0541(5) Uani 1 1 d .
H5A H 0.3481 -0.1160 0.5233 0.065 Uiso 1 1 calc R
B12 B 0.4448(3) 0.24952(11) 1.0704(2) 0.0602(6) Uani 1 1 d .
H12 H 0.4563 0.2903 1.1409 0.072 Uiso 1 1 calc R
B11 B 0.2464(3) 0.23403(10) 0.9735(2) 0.0566(6) Uani 1 1 d .
H11 H 0.1275 0.2648 0.9782 0.068 Uiso 1 1 calc R
B7 B 0.4335(3) 0.26373(10) 0.9011(2) 0.0566(6) Uani 1 1 d .
H7 H 0.4357 0.3136 0.8591 0.068 Uiso 1 1 calc R
B5 B 0.4223(4) 0.11038(11) 1.0260(2) 0.0627(6) Uani 1 1 d .
H5 H 0.4191 0.0600 1.0654 0.075 Uiso 1 1 calc R
B10 B 0.3191(4) 0.17754(13) 1.0985(2) 0.0685(7) Uani 1 1 d .
H10 H 0.2485 0.1713 1.1865 0.082 Uiso 1 1 calc R
B8 B 0.6242(3) 0.22635(12) 0.9803(3) 0.0649(6) Uani 1 1 d .
H8 H 0.7528 0.2519 0.9918 0.078 Uiso 1 1 calc R
B9 B 0.5536(4) 0.17332(13) 1.1024(2) 0.0711(7) Uani 1 1 d .
H9 H 0.6365 0.1645 1.1938 0.085 Uiso 1 1 calc R
B4 B 0.6089(3) 0.14027(12) 0.9523(2) 0.0613(6) Uani 1 1 d .
H4 H 0.7264 0.1092 0.9439 0.074 Uiso 1 1 calc R
N2 N 0.30390(19) 0.09042(7) 0.67234(13) 0.0443(4) Uani 1 1 d .
C9 C 0.0578(3) 0.02272(10) 0.24580(17) 0.0548(5) Uani 1 1 d .
C10 C -0.0286(4) 0.03408(14) 0.1498(2) 0.0775(7) Uani 1 1 d .
H2 H 0.250(3) 0.2035(9) 0.7570(19) 0.055(5) Uiso 1 1 d .
H10A H -0.095(4) 0.0371(17) 0.081(3) 0.132(12) Uiso 1 1 d .

loop_
_atom_site_aniso_label
_atom_site_aniso_U_11
_atom_site_aniso_U_22
_atom_site_aniso_U_33
_atom_site_aniso_U_23
_atom_site_aniso_U_13
_atom_site_aniso_U_12
B3 0.0482(12) 0.0514(12) 0.0589(12) -0.0031(9) 0.0022(9) -0.0056(9)
B6 0.0593(13) 0.0447(11) 0.0605(12) -0.0107(9) 0.0121(10) -0.0066(9)
C3 0.0437(9) 0.0359(8) 0.0421(8) -0.0036(6) 0.0037(7) -0.0022(6)
C8 0.0462(9) 0.0378(8) 0.0458(8) -0.0029(7) 0.0035(7) 0.0001(6)
N1 0.0586(9) 0.0397(7) 0.0441(7) -0.0033(6) -0.0036(6) 0.0056(6)
C4 0.0530(10) 0.0402(9) 0.0487(9) 0.0011(7) 0.0037(8) 0.0016(7)
C1 0.0514(10) 0.0355(8) 0.0410(8) -0.0012(6) -0.0058(7) 0.0048(6)
C2 0.0492(10) 0.0365(8) 0.0501(9) -0.0022(7) -0.0108(8) 0.0026(7)
C6 0.0590(11) 0.0460(10) 0.0532(10) -0.0136(8) 0.0104(8) -0.0075(8)
C7 0.0463(9) 0.0479(9) 0.0421(8) -0.0049(7) 0.0080(7) -0.0084(7)
C5 0.0637(12) 0.0336(8) 0.0654(11) -0.0041(8) 0.0084(9) -0.0006(8)
B12 0.0687(14) 0.0480(12) 0.0611(12) -0.0155(10) -0.0114(11) -0.0006(10)
B11 0.0540(12) 0.0446(11) 0.0707(14) -0.0170(10) 0.0025(10) 0.0025(9)
B7 0.0608(13) 0.0363(10) 0.0700(14) -0.0064(9) -0.0096(11) -0.0049(9)
B5 0.0997(19) 0.0443(12) 0.0425(10) 0.0012(9) -0.0030(11) 0.0051(11)
B10 0.098(2) 0.0573(14) 0.0519(12) -0.0126(10) 0.0152(12) -0.0068(12)
B8 0.0513(13) 0.0621(14) 0.0774(15) -0.0153(11) -0.0161(11) -0.0049(10)
B9 0.0910(18) 0.0652(15) 0.0521(12) -0.0119(11) -0.0230(12) 0.0144(13)
B4 0.0556(13) 0.0618(13) 0.0619(12) -0.0115(10) -0.0200(10) 0.0150(10)
N2 0.0500(8) 0.0383(7) 0.0434(7) -0.0046(5) -0.0025(6) 0.0012(6)
C9 0.0594(12) 0.0600(11) 0.0451(9) -0.0066(8) 0.0058(8) -0.0085(8)
C10 0.0855(17) 0.0959(18) 0.0488(11) -0.0006(11) -0.0068(11) -0.0051(13)

loop_
_atom_type_symbol
_atom_type_description
_atom_type_scat_dispersion_real
_atom_type_scat_dispersion_imag
_atom_type_scat_source
C C 0.0033 0.0016 'International Tables Vol C Tables 4.2.6.8 and 6.1.1.4'
H H 0.0000 0.0000 'International Tables Vol C Tables 4.2.6.8 and 6.1.1.4'
B B 0.0013 0.0007 'International Tables Vol C Tables 4.2.6.8 and 6.1.1.4'
N N 0.0061 0.0033 'International Tables Vol C Tables 4.2.6.8 and 6.1.1.4'

loop_
_geom_angle_atom_site_label_1
_geom_angle_atom_site_label_2
_geom_angle_atom_site_label_3
_geom_angle
C2 B3 C1 57.12(10)
C2 B3 B8 103.36(16)
C1 B3 B8 103.63(16)
C2 B3 B4 103.35(16)
C1 B3 B4 57.45(11)
B8 B3 B4 60.17(13)
C2 B3 B7 57.75(11)
C1 B3 B7 103.99(16)
B8 B3 B7 59.95(13)
B4 B3 B7 107.70(16)
C2 B6 C1 57.07(11)
C2 B6 B10 104.16(15)
C1 B6 B10 104.34(16)
C2 B6 B11 57.63(12)
C1 B6 B11 103.96(15)
B10 B6 B11 60.59(13)
C2 B6 B5 103.81(16)
C1 B6 B5 57.88(12)
B10 B6 B5 60.30(13)
B11 B6 B5 108.12(15)
C8 C3 C4 121.31(15)
C8 C3 N2 115.08(14)
C4 C3 N2 123.61(14)
C3 C8 C7 119.99(15)
N2 N1 C1 113.34(13)
C5 C4 C3 118.35(16)
N1 C1 C2 121.33(12)
N1 C1 B4 118.74(14)
C2 C1 B4 110.88(13)
N1 C1 B5 117.96(14)
C2 C1 B5 110.83(14)
B4 C1 B5 63.41(14)
N1 C1 B3 117.71(15)
C2 C1 B3 61.19(11)
B4 C1 B3 62.88(13)
B5 C1 B3 115.44(14)
N1 C1 B6 116.74(14)
C2 C1 B6 61.16(11)
B4 C1 B6 115.11(15)
B5 C1 B6 62.61(14)
B3 C1 B6 114.70(14)
C1 C2 B11 112.01(14)
C1 C2 B7 111.83(13)
B11 C2 B7 63.32(13)
C1 C2 B3 61.69(11)
B11 C2 B3 115.89(14)
B7 C2 B3 63.03(12)
C1 C2 B6 61.76(11)
B11 C2 B6 63.02(12)
B7 C2 B6 115.67(14)
B3 C2 B6 115.64(14)
C5 C6 C7 121.03(15)
C6 C7 C8 118.63(15)
C6 C7 C9 120.70(15)
C8 C7 C9 120.64(16)
C6 C5 C4 120.69(16)
B11 B12 B7 60.09(13)
B11 B12 B9 108.09(15)
B7 B12 B9 107.99(17)
B11 B12 B8 108.04(16)
B7 B12 B8 59.86(14)
B9 B12 B8 60.09(15)
B11 B12 B10 60.24(13)
B7 B12 B10 108.33(14)
B9 B12 B10 60.00(16)
B8 B12 B10 108.24(16)
C2 B11 B12 104.30(16)
C2 B11 B7 58.45(12)
B12 B11 B7 60.14(13)
C2 B11 B6 59.35(11)
B12 B11 B6 107.85(15)
B7 B11 B6 108.64(15)
C2 B11 B10 104.33(15)
B12 B11 B10 60.50(14)
B7 B11 B10 108.58(17)
B6 B11 B10 59.10(13)
C2 B7 B11 58.23(12)
C2 B7 B12 103.84(16)
B11 B7 B12 59.77(14)
C2 B7 B8 104.32(14)
B11 B7 B8 108.18(17)
B12 B7 B8 60.36(14)
C2 B7 B3 59.22(11)
B11 B7 B3 108.53(15)
B12 B7 B3 108.24(15)
B8 B7 B3 59.75(13)
C1 B5 B9 104.21(17)
C1 B5 B10 104.75(15)
B9 B5 B10 60.37(15)
C1 B5 B4 57.94(12)
B9 B5 B4 60.22(15)
B10 B5 B4 108.49(17)
C1 B5 B6 59.51(12)
B9 B5 B6 107.59(16)
B10 B5 B6 59.22(13)
B4 B5 B6 108.09(15)
B6 B10 B5 60.49(13)
B6 B10 B9 107.99(17)
B5 B10 B9 59.61(15)
B6 B10 B11 60.32(12)
B5 B10 B11 108.05(16)
B9 B10 B11 107.05(18)
B6 B10 B12 107.84(17)
B5 B10 B12 107.46(19)
B9 B10 B12 59.66(15)
B11 B10 B12 59.26(13)
B3 B8 B7 60.31(12)
B3 B8 B4 60.13(12)
B7 B8 B4 107.95(14)
B3 B8 B9 108.23(16)
B7 B8 B9 107.64(18)
B4 B8 B9 59.93(14)
B3 B8 B12 108.21(15)
B7 B8 B12 59.77(14)
B4 B8 B12 107.69(18)
B9 B8 B12 59.75(15)
B5 B9 B12 108.33(16)
B5 B9 B4 60.13(14)
B12 B9 B4 108.03(16)
B5 B9 B8 108.36(15)
B12 B9 B8 60.16(15)
B4 B9 B8 59.95(15)
B5 B9 B10 60.03(14)
B12 B9 B10 60.34(14)
B4 B9 B10 108.15(15)
B8 B9 B10 108.55(16)
C1 B4 B5 58.65(12)
C1 B4 B3 59.67(11)
B5 B4 B3 108.92(15)
C1 B4 B9 104.31(17)
B5 B4 B9 59.65(15)
B3 B4 B9 108.03(16)
C1 B4 B8 104.96(14)
B5 B4 B8 108.11(17)
B3 B4 B8 59.70(13)
B9 B4 B8 60.12(15)
N1 N2 C3 114.28(13)
C10 C9 C7 177.2(2)

loop_
_geom_bond_atom_site_label_1
_geom_bond_atom_site_label_2
_geom_bond_distance
B3 C2 1.709(3)
B3 C1 1.717(3)
B3 B8 1.763(3)
B3 B4 1.771(3)
B3 B7 1.773(3)
B6 C2 1.710(3)
B6 C1 1.720(3)
B6 B10 1.749(3)
B6 B11 1.771(3)
B6 B5 1.772(3)
C3 C8 1.378(2)
C3 C4 1.388(2)
C3 N2 1.430(2)
C8 C7 1.392(2)
N1 N2 1.2286(17)
N1 C1 1.446(2)
C4 C5 1.383(2)
C1 C2 1.638(2)
C1 B4 1.677(2)
C1 B5 1.690(3)
C2 B11 1.679(3)
C2 B7 1.683(2)
C6 C5 1.376(2)
C6 C7 1.385(3)
C7 C9 1.436(2)
B12 B11 1.759(3)
B12 B7 1.765(3)
B12 B9 1.768(3)
B12 B8 1.776(4)
B12 B10 1.781(4)
B11 B7 1.764(4)
B11 B10 1.776(3)
B7 B8 1.767(3)
B5 B9 1.761(3)
B5 B10 1.769(4)
B5 B4 1.770(4)
B10 B9 1.775(4)
B8 B4 1.772(3)
B8 B9 1.775(4)
B9 B4 1.771(4)
C9 C10 1.161(3)
